data_2224147
loop_
_publ_author_name
'Nithya, P.'
'Khan, F. Nawaz'
'Novanna, Motakatla'
'Hathwar, Venkatesha R.'
'Ng, Seik Weng'

_publ_section_title
;
 2,6-Bis(3-methoxyphenyl)-3-methylpiperidin-4-one
;
_journal_coeditor_code CI2955
_journal_issue 12
_journal_name_full 'Acta Crystallographica Section E'
_journal_page_first o2984
_journal_paper_doi 10.1107/S1600536809045346
_journal_volume 65
_journal_year 2009
_chemical_formula_iupac 'C20 H23 N O3'
_chemical_formula_moiety 'C20 H23 N O3'
_chemical_formula_sum 'C20 H23 N O3'
_chemical_formula_weight 325.39
_chemical_name_systematic
;
2,6-Bis(3-methoxyphenyl)-3-methylpiperidin-4-one
;
_space_group_IT_number 15
_symmetry_cell_setting monoclinic
_symmetry_space_group_name_Hall '-C 2yc'
_symmetry_space_group_name_H-M 'C 1 2/c 1'
_atom_sites_solution_hydrogens geom
_atom_sites_solution_primary direct
_atom_sites_solution_secondary difmap
_audit_creation_method SHELXL-97
_cell_angle_alpha 90.00
_cell_angle_beta 95.078(2)
_cell_angle_gamma 90.00
_cell_formula_units_Z 8
_cell_length_a 28.695(3)
_cell_length_b 10.9717(12)
_cell_length_c 11.3946(13)
_cell_measurement_reflns_used 1065
_cell_measurement_temperature 290(2)
_cell_measurement_theta_max 20.8
_cell_measurement_theta_min 2.0
_cell_volume 3573.3(7)
_computing_cell_refinement 'SAINT (Bruker, 2004)'
_computing_data_collection 'SMART (Bruker, 2004)'
_computing_data_reduction 'SAINT (Bruker, 2004)'
_computing_molecular_graphics 'X-SEED (Barbour, 2001)'
_computing_publication_material 'publCIF (Westrip, 2009)'
_computing_structure_refinement 'SHELXL97 (Sheldrick, 2008)'
_computing_structure_solution 'SHELXS97 (Sheldrick, 2008)'
_diffrn_ambient_temperature 290(2)
_diffrn_measured_fraction_theta_full 1.000
_diffrn_measured_fraction_theta_max 1.000
_diffrn_measurement_device_type 'Bruker SMART CCD area-detector'
_diffrn_measurement_method '\f and \w'
_diffrn_radiation_monochromator graphite
_diffrn_radiation_source 'fine-focus sealed tube'
_diffrn_radiation_type MoK\a
_diffrn_radiation_wavelength 0.71073
_diffrn_reflns_av_R_equivalents 0.0576
_diffrn_reflns_av_sigmaI/netI 0.0574
_diffrn_reflns_limit_h_max 34
_diffrn_reflns_limit_h_min -33
_diffrn_reflns_limit_k_max 11
_diffrn_reflns_limit_k_min -13
_diffrn_reflns_limit_l_max 13
_diffrn_reflns_limit_l_min -13
_diffrn_reflns_number 12581
_diffrn_reflns_theta_full 24.99
_diffrn_reflns_theta_max 24.99
_diffrn_reflns_theta_min 1.42
_diffrn_standards_number 0
_exptl_absorpt_coefficient_mu 0.081
_exptl_absorpt_correction_type none
_exptl_crystal_colour Colourless
_exptl_crystal_density_diffrn 1.210
_exptl_crystal_density_method 'not measured'
_exptl_crystal_description Plate
_exptl_crystal_F_000 1392
_exptl_crystal_size_max 0.35
_exptl_crystal_size_mid 0.12
_exptl_crystal_size_min 0.08
_refine_diff_density_max 0.181
_refine_diff_density_min -0.142
_refine_ls_extinction_method none
_refine_ls_goodness_of_fit_ref 1.039
_refine_ls_hydrogen_treatment mixed
_refine_ls_matrix_type full
_refine_ls_number_parameters 224
_refine_ls_number_reflns 3148
_refine_ls_number_restraints 0
_refine_ls_restrained_S_all 1.039
_refine_ls_R_factor_all 0.1263
_refine_ls_R_factor_gt 0.0630
_refine_ls_shift/su_max 0.001
_refine_ls_shift/su_mean 0.001
_refine_ls_structure_factor_coef Fsqd
_refine_ls_weighting_details 'calc w=1/[\s^2^(Fo^2^)+(0.0658P)^2^+0.6442P] where P=(Fo^2^+2Fc^2^)/3'
_refine_ls_weighting_scheme calc
_refine_ls_wR_factor_gt 0.1273
_refine_ls_wR_factor_ref 0.1541
_reflns_number_gt 1751
_reflns_number_total 3148
_reflns_threshold_expression I>2\s(I)
_cod_data_source_file ci2955.cif
_cod_data_source_block I
_cod_depositor_comments
;
The following automatic conversions were performed:
'_symmetry_cell_setting' value 'Monoclinic' changed to 'monoclinic'
according to '/home/saulius/struct/CIF-dictionaries/cif_core.dic'
dictionary named 'cif_core.dic' version 2.4.1 from 2010-06-29.

Automatic conversion script
Id: cif_fix_enum 1527 2010-12-29 10:47:43Z saulius 

The following automatic conversions were performed:

'_symmetry_cell_setting' value 'Monoclinic' changed to 'monoclinic'
according to /home/saulius/struct/CIF-dictionaries/cif_core.dic
dictionary named 'cif_core.dic' version 2.4.1 from 2010-06-29.

Automatic conversion script
Id: cif_fix_values 1715 2011-07-08 13:25:40Z adriana 
;
_cod_original_sg_symbol_H-M 'C 2/c'
_cod_database_code 2224147
_cod_database_fobs_code 2224147

loop_
_symmetry_equiv_pos_as_xyz
'x, y, z'
'-x, y, -z+1/2'
'x+1/2, y+1/2, z'
'-x+1/2, y+1/2, -z+1/2'
'-x, -y, -z'
'x, -y, z-1/2'
'-x+1/2, -y+1/2, -z'
'x+1/2, -y+1/2, z-1/2'

loop_
_atom_site_type_symbol
_atom_site_label
_atom_site_fract_x
_atom_site_fract_y
_atom_site_fract_z
_atom_site_U_iso_or_equiv
_atom_site_adp_type
_atom_site_calc_flag
_atom_site_refinement_flags
_atom_site_occupancy
_atom_site_disorder_assembly
_atom_site_disorder_group
O O1 0.58419(9) 0.8518(2) 0.9145(2) 0.1002(10) Uani d . 1 . .
O O2 0.76371(8) 0.5426(2) 0.51929(18) 0.0750(7) Uani d . 1 . .
O O3 0.57121(8) 0.17943(18) 1.10361(17) 0.0647(6) Uani d . 1 . .
N N1 0.65515(8) 0.5548(2) 0.83450(19) 0.0438(6) Uani d . 1 . .
H H1N 0.6737(9) 0.493(2) 0.850(2) 0.042(8) Uiso d . 1 . .
C C1 0.68070(10) 0.6693(3) 0.8526(2) 0.0460(7) Uani d . 1 . .
H H1 0.6910 0.6772 0.9366 0.055 Uiso calc R 1 . .
C C2 0.64767(11) 0.7743(3) 0.8172(3) 0.0585(9) Uani d . 1 . .
H H2A 0.6627 0.8505 0.8419 0.070 Uiso calc R 1 . .
H H2B 0.6420 0.7760 0.7320 0.070 Uiso calc R 1 . .
C C3 0.60185(12) 0.7651(3) 0.8696(3) 0.0588(9) Uani d . 1 . .
C C4 0.57864(10) 0.6416(3) 0.8627(2) 0.0488(8) Uani d . 1 . .
H H4 0.5697 0.6251 0.7792 0.059 Uiso calc R 1 . .
C C5 0.61533(9) 0.5452(2) 0.9056(2) 0.0405(7) Uani d . 1 . .
H H5 0.6262 0.5630 0.9878 0.049 Uiso calc R 1 . .
C C6 0.59593(9) 0.4172(2) 0.8989(2) 0.0392(7) Uani d . 1 . .
C C7 0.59208(9) 0.3507(2) 1.0002(2) 0.0429(7) Uani d . 1 . .
H H7 0.6019 0.3850 1.0729 0.051 Uiso calc R 1 . .
C C8 0.57388(10) 0.2338(3) 0.9957(2) 0.0456(7) Uani d . 1 . .
C C9 0.56020(11) 0.1801(3) 0.8898(3) 0.0573(8) Uani d . 1 . .
H H9 0.5487 0.1009 0.8864 0.069 Uiso calc R 1 . .
C C10 0.56400(11) 0.2471(3) 0.7879(3) 0.0646(9) Uani d . 1 . .
H H10 0.5544 0.2123 0.7153 0.078 Uiso calc R 1 . .
C C11 0.58152(10) 0.3632(3) 0.7912(2) 0.0525(8) Uani d . 1 . .
H H11 0.5838 0.4061 0.7216 0.063 Uiso calc R 1 . .
C C12 0.72330(10) 0.6733(3) 0.7837(2) 0.0445(7) Uani d . 1 . .
C C13 0.72600(10) 0.6065(3) 0.6817(2) 0.0500(8) Uani d . 1 . .
H H13 0.7013 0.5558 0.6550 0.060 Uiso calc R 1 . .
C C14 0.76509(11) 0.6143(3) 0.6189(3) 0.0549(8) Uani d . 1 . .
C C15 0.80184(12) 0.6882(3) 0.6568(3) 0.0686(10) Uani d . 1 . .
H H15 0.8284 0.6922 0.6155 0.082 Uiso calc R 1 . .
C C16 0.79871(12) 0.7568(3) 0.7577(3) 0.0716(10) Uani d . 1 . .
H H16 0.8232 0.8085 0.7834 0.086 Uiso calc R 1 . .
C C17 0.76009(11) 0.7498(3) 0.8206(3) 0.0597(9) Uani d . 1 . .
H H17 0.7587 0.7967 0.8882 0.072 Uiso calc R 1 . .
C C18 0.80099(13) 0.5566(3) 0.4451(3) 0.0848(12) Uani d . 1 . .
H H18A 0.8021 0.6396 0.4189 0.127 Uiso calc R 1 . .
H H18B 0.7958 0.5036 0.3782 0.127 Uiso calc R 1 . .
H H18C 0.8301 0.5359 0.4885 0.127 Uiso calc R 1 . .
C C19 0.55104(15) 0.0625(3) 1.1084(3) 0.0877(12) Uani d . 1 . .
H H19A 0.5192 0.0654 1.0746 0.132 Uiso calc R 1 . .
H H19B 0.5518 0.0365 1.1890 0.132 Uiso calc R 1 . .
H H19C 0.5684 0.0060 1.0650 0.132 Uiso calc R 1 . .
C C20 0.53454(12) 0.6374(3) 0.9252(3) 0.0826(11) Uani d . 1 . .
H H20A 0.5421 0.6511 1.0079 0.124 Uiso calc R 1 . .
H H20B 0.5201 0.5589 0.9136 0.124 Uiso calc R 1 . .
H H20C 0.5134 0.6994 0.8939 0.124 Uiso calc R 1 . .

loop_
_atom_site_aniso_label
_atom_site_aniso_U_11
_atom_site_aniso_U_22
_atom_site_aniso_U_33
_atom_site_aniso_U_12
_atom_site_aniso_U_13
_atom_site_aniso_U_23
O1 0.119(2) 0.0536(16) 0.135(2) 0.0140(15) 0.0511(19) -0.0246(15)
O2 0.0798(17) 0.0788(16) 0.0713(14) -0.0245(13) 0.0343(13) -0.0180(13)
O3 0.0959(17) 0.0445(13) 0.0538(13) -0.0223(12) 0.0074(11) 0.0049(10)
N1 0.0422(15) 0.0342(15) 0.0560(15) 0.0009(13) 0.0100(12) 0.0041(12)
C1 0.0515(19) 0.0455(18) 0.0403(15) -0.0075(16) 0.0001(14) -0.0005(13)
C2 0.069(2) 0.0394(19) 0.068(2) -0.0052(16) 0.0137(17) -0.0052(15)
C3 0.071(2) 0.042(2) 0.064(2) 0.0102(18) 0.0113(17) -0.0019(15)
C4 0.0485(19) 0.051(2) 0.0485(17) 0.0065(16) 0.0123(14) -0.0005(14)
C5 0.0421(17) 0.0418(17) 0.0381(14) -0.0016(14) 0.0074(12) -0.0017(12)
C6 0.0373(16) 0.0382(17) 0.0431(16) 0.0028(13) 0.0092(13) -0.0022(13)
C7 0.0485(18) 0.0393(18) 0.0410(16) -0.0024(14) 0.0049(13) -0.0036(13)
C8 0.0482(19) 0.0446(19) 0.0447(16) -0.0016(15) 0.0075(13) -0.0012(14)
C9 0.068(2) 0.0440(19) 0.060(2) -0.0164(16) 0.0096(16) -0.0051(15)
C10 0.086(3) 0.060(2) 0.0469(18) -0.019(2) 0.0026(16) -0.0138(16)
C11 0.063(2) 0.055(2) 0.0407(17) -0.0082(17) 0.0069(14) -0.0025(14)
C12 0.0453(18) 0.0438(17) 0.0438(16) -0.0059(15) 0.0006(14) 0.0074(13)
C13 0.0480(19) 0.0487(19) 0.0536(18) -0.0162(15) 0.0067(15) -0.0026(14)
C14 0.057(2) 0.053(2) 0.0560(19) -0.0118(17) 0.0130(16) 0.0019(16)
C15 0.060(2) 0.077(2) 0.072(2) -0.019(2) 0.0216(18) 0.0035(19)
C16 0.062(2) 0.077(2) 0.077(2) -0.032(2) 0.0088(19) -0.002(2)
C17 0.061(2) 0.064(2) 0.0535(18) -0.0187(19) 0.0034(16) -0.0029(16)
C18 0.089(3) 0.094(3) 0.077(2) -0.020(2) 0.042(2) -0.012(2)
C19 0.140(4) 0.054(2) 0.071(2) -0.031(2) 0.021(2) 0.0032(18)
C20 0.074(3) 0.076(3) 0.103(3) 0.017(2) 0.039(2) 0.011(2)

loop_
_atom_type_symbol
_atom_type_description
_atom_type_scat_dispersion_real
_atom_type_scat_dispersion_imag
_atom_type_scat_source
C C 0.0033 0.0016 'International Tables Vol C Tables 4.2.6.8 and 6.1.1.4'
H H 0.0000 0.0000 'International Tables Vol C Tables 4.2.6.8 and 6.1.1.4'
N N 0.0061 0.0033 'International Tables Vol C Tables 4.2.6.8 and 6.1.1.4'
O O 0.0106 0.0060 'International Tables Vol C Tables 4.2.6.8 and 6.1.1.4'

loop_
_geom_angle_atom_site_label_1
_geom_angle_atom_site_label_2
_geom_angle_atom_site_label_3
_geom_angle_site_symmetry_1
_geom_angle_site_symmetry_3
_geom_angle
_geom_angle_publ_flag
C14 O2 C18 . . 117.2(2) ?
C8 O3 C19 . . 119.0(2) ?
C1 N1 C5 . . 113.0(2) ?
C1 N1 H1N . . 110.2(17) ?
C5 N1 H1N . . 109.0(16) ?
N1 C1 C12 . . 111.8(2) ?
N1 C1 C2 . . 108.7(2) ?
C12 C1 C2 . . 110.7(2) ?
N1 C1 H1 . . 108.5 ?
C12 C1 H1 . . 108.5 ?
C2 C1 H1 . . 108.5 ?
C3 C2 C1 . . 113.0(2) ?
C3 C2 H2A . . 109.0 ?
C1 C2 H2A . . 109.0 ?
C3 C2 H2B . . 109.0 ?
C1 C2 H2B . . 109.0 ?
H2A C2 H2B . . 107.8 ?
O1 C3 C2 . . 122.1(3) ?
O1 C3 C4 . . 121.8(3) ?
C2 C3 C4 . . 116.1(3) ?
C20 C4 C3 . . 112.9(3) ?
C20 C4 C5 . . 114.0(2) ?
C3 C4 C5 . . 108.3(2) ?
C20 C4 H4 . . 107.1 ?
C3 C4 H4 . . 107.1 ?
C5 C4 H4 . . 107.1 ?
N1 C5 C6 . . 110.0(2) ?
N1 C5 C4 . . 108.7(2) ?
C6 C5 C4 . . 112.6(2) ?
N1 C5 H5 . . 108.5 ?
C6 C5 H5 . . 108.5 ?
C4 C5 H5 . . 108.5 ?
C7 C6 C11 . . 118.3(3) ?
C7 C6 C5 . . 120.4(2) ?
C11 C6 C5 . . 121.3(2) ?
C6 C7 C8 . . 121.1(3) ?
C6 C7 H7 . . 119.4 ?
C8 C7 H7 . . 119.4 ?
C9 C8 O3 . . 124.5(3) ?
C9 C8 C7 . . 120.7(3) ?
O3 C8 C7 . . 114.8(2) ?
C8 C9 C10 . . 118.2(3) ?
C8 C9 H9 . . 120.9 ?
C10 C9 H9 . . 120.9 ?
C11 C10 C9 . . 121.7(3) ?
C11 C10 H10 . . 119.2 ?
C9 C10 H10 . . 119.2 ?
C10 C11 C6 . . 120.0(3) ?
C10 C11 H11 . . 120.0 ?
C6 C11 H11 . . 120.0 ?
C13 C12 C17 . . 118.6(3) ?
C13 C12 C1 . . 122.0(3) ?
C17 C12 C1 . . 119.4(3) ?
C12 C13 C14 . . 120.6(3) ?
C12 C13 H13 . . 119.7 ?
C14 C13 H13 . . 119.7 ?
C15 C14 O2 . . 124.2(3) ?
C15 C14 C13 . . 120.7(3) ?
O2 C14 C13 . . 115.1(3) ?
C14 C15 C16 . . 118.6(3) ?
C14 C15 H15 . . 120.7 ?
C16 C15 H15 . . 120.7 ?
C17 C16 C15 . . 121.2(3) ?
C17 C16 H16 . . 119.4 ?
C15 C16 H16 . . 119.4 ?
C16 C17 C12 . . 120.3(3) ?
C16 C17 H17 . . 119.9 ?
C12 C17 H17 . . 119.9 ?
O2 C18 H18A . . 109.5 ?
O2 C18 H18B . . 109.5 ?
H18A C18 H18B . . 109.5 ?
O2 C18 H18C . . 109.5 ?
H18A C18 H18C . . 109.5 ?
H18B C18 H18C . . 109.5 ?
O3 C19 H19A . . 109.5 ?
O3 C19 H19B . . 109.5 ?
H19A C19 H19B . . 109.5 ?
O3 C19 H19C . . 109.5 ?
H19A C19 H19C . . 109.5 ?
H19B C19 H19C . . 109.5 ?
C4 C20 H20A . . 109.5 ?
C4 C20 H20B . . 109.5 ?
H20A C20 H20B . . 109.5 ?
C4 C20 H20C . . 109.5 ?
H20A C20 H20C . . 109.5 ?
H20B C20 H20C . . 109.5 ?

loop_
_geom_bond_atom_site_label_1
_geom_bond_atom_site_label_2
_geom_bond_site_symmetry_2
_geom_bond_distance
_geom_bond_publ_flag
O1 C3 . 1.212(3) ?
O2 C14 . 1.379(3) ?
O2 C18 . 1.429(3) ?
O3 C8 . 1.375(3) ?
O3 C19 . 1.411(3) ?
N1 C1 . 1.460(3) ?
N1 C5 . 1.462(3) ?
N1 H1N . 0.87(3) ?
C1 C12 . 1.511(4) ?
C1 C2 . 1.524(4) ?
C1 H1 . 0.98 ?
C2 C3 . 1.495(4) ?
C2 H2A . 0.97 ?
C2 H2B . 0.97 ?
C3 C4 . 1.509(4) ?
C4 C20 . 1.507(4) ?
C4 C5 . 1.541(4) ?
C4 H4 . 0.98 ?
C5 C6 . 1.511(3) ?
C5 H5 . 0.98 ?
C6 C7 . 1.379(3) ?
C6 C11 . 1.392(3) ?
C7 C8 . 1.384(4) ?
C7 H7 . 0.93 ?
C8 C9 . 1.368(4) ?
C9 C10 . 1.388(4) ?
C9 H9 . 0.93 ?
C10 C11 . 1.368(4) ?
C10 H10 . 0.93 ?
C11 H11 . 0.93 ?
C12 C13 . 1.382(4) ?
C12 C17 . 1.384(4) ?
C13 C14 . 1.385(4) ?
C13 H13 . 0.93 ?
C14 C15 . 1.369(4) ?
C15 C16 . 1.384(4) ?
C15 H15 . 0.93 ?
C16 C17 . 1.374(4) ?
C16 H16 . 0.93 ?
C17 H17 . 0.93 ?
C18 H18A . 0.96 ?
C18 H18B . 0.96 ?
C18 H18C . 0.96 ?
C19 H19A . 0.96 ?
C19 H19B . 0.96 ?
C19 H19C . 0.96 ?
C20 H20A . 0.96 ?
C20 H20B . 0.96 ?
C20 H20C . 0.96 ?

loop_
_geom_hbond_atom_site_label_D
_geom_hbond_atom_site_label_H
_geom_hbond_atom_site_label_A
_geom_hbond_site_symmetry_A
_geom_hbond_distance_DH
_geom_hbond_distance_HA
_geom_hbond_distance_DA
_geom_hbond_angle_DHA
_geom_hbond_publ_flag
C2 H2B O3 6_565 0.97 2.45 3.170(4) 131 n
C19 H19C O1 1_545 0.96 2.48 3.392(4) 159 n

loop_
_geom_torsion_atom_site_label_1
_geom_torsion_atom_site_label_2
_geom_torsion_atom_site_label_3
_geom_torsion_atom_site_label_4
_geom_torsion_site_symmetry_1
_geom_torsion_site_symmetry_2
_geom_torsion_site_symmetry_3
_geom_torsion_site_symmetry_4
_geom_torsion
_geom_torsion_publ_flag
C5 N1 C1 C12 . . . . 176.5(2) ?
C5 N1 C1 C2 . . . . -61.0(3) ?
N1 C1 C2 C3 . . . . 48.7(3) ?
C12 C1 C2 C3 . . . . 171.8(2) ?
C1 C2 C3 O1 . . . . 134.6(3) ?
C1 C2 C3 C4 . . . . -45.8(4) ?
O1 C3 C4 C20 . . . . -4.6(4) ?
C2 C3 C4 C20 . . . . 175.7(3) ?
O1 C3 C4 C5 . . . . -131.9(3) ?
C2 C3 C4 C5 . . . . 48.5(3) ?
C1 N1 C5 C6 . . . . -170.0(2) ?
C1 N1 C5 C4 . . . . 66.3(3) ?
C20 C4 C5 N1 . . . . 177.2(3) ?
C3 C4 C5 N1 . . . . -56.3(3) ?
C20 C4 C5 C6 . . . . 55.1(3) ?
C3 C4 C5 C6 . . . . -178.3(2) ?
N1 C5 C6 C7 . . . . 124.1(3) ?
C4 C5 C6 C7 . . . . -114.6(3) ?
N1 C5 C6 C11 . . . . -56.0(3) ?
C4 C5 C6 C11 . . . . 65.4(3) ?
C11 C6 C7 C8 . . . . -0.7(4) ?
C5 C6 C7 C8 . . . . 179.2(2) ?
C19 O3 C8 C9 . . . . -3.2(4) ?
C19 O3 C8 C7 . . . . 177.0(3) ?
C6 C7 C8 C9 . . . . 1.5(4) ?
C6 C7 C8 O3 . . . . -178.7(2) ?
O3 C8 C9 C10 . . . . 178.6(3) ?
C7 C8 C9 C10 . . . . -1.6(4) ?
C8 C9 C10 C11 . . . . 1.0(5) ?
C9 C10 C11 C6 . . . . -0.2(5) ?
C7 C6 C11 C10 . . . . 0.1(4) ?
C5 C6 C11 C10 . . . . -179.9(3) ?
N1 C1 C12 C13 . . . . 26.1(4) ?
C2 C1 C12 C13 . . . . -95.1(3) ?
N1 C1 C12 C17 . . . . -156.6(3) ?
C2 C1 C12 C17 . . . . 82.1(3) ?
C17 C12 C13 C14 . . . . 1.2(4) ?
C1 C12 C13 C14 . . . . 178.5(3) ?
C18 O2 C14 C15 . . . . -6.7(5) ?
C18 O2 C14 C13 . . . . 173.8(3) ?
C12 C13 C14 C15 . . . . 0.1(5) ?
C12 C13 C14 O2 . . . . 179.5(3) ?
O2 C14 C15 C16 . . . . 179.3(3) ?
C13 C14 C15 C16 . . . . -1.3(5) ?
C14 C15 C16 C17 . . . . 1.2(5) ?
C15 C16 C17 C12 . . . . 0.0(5) ?
C13 C12 C17 C16 . . . . -1.2(4) ?
C1 C12 C17 C16 . . . . -178.6(3) ?
